data_7047319
loop_
_publ_author_name
'Boonprab, Theerapoom'
'Harding, Phimphaka'
'Murray, Keith S.'
'Phonsri, Wasinee'
'Telfer, Shane G.'
'Alka\,s, Adil'
'Ketkaew, Rangsiman'
'Tantirungrotechai, Yuthana'
'Jameson, Guy N. L.'
'Harding, David J.'

_publ_section_title
;
 Solvatomorphism and anion effects in predominantly low spin iron(iii)
 Schiff base complexes.
;
_journal_issue 35
_journal_name_full 'Dalton transactions (Cambridge, England : 2003)'
_journal_page_first 12449
_journal_page_last 12458
_journal_paper_doi 10.1039/c8dt02016g
_journal_volume 47
_journal_year 2018
_chemical_formula_moiety 'C30 H34 Fe N4 O2, 0.5(H2 O), Br'
_chemical_formula_sum 'C30 H35 Br Fe N4 O2.5'
_chemical_formula_weight 627.38
_space_group_crystal_system monoclinic
_space_group_IT_number 15
_space_group_name_Hall '-C 2yc'
_space_group_name_H-M_alt 'C 1 2/c 1'
_symmetry_space_group_name_Hall '-C 2yc'
_symmetry_space_group_name_H-M 'C 1 2/c 1'
_atom_sites_solution_hydrogens mixed
_atom_sites_solution_primary dual
_audit_creation_date 2017-11-17
_audit_creation_method
;
Olex2 1.2
(compiled 2017.08.10 svn.r3458 for OlexSys, GUI svn.r5375)
;
_audit_update_record
;
2018-08-17 deposited with the CCDC.
2018-08-20 downloaded from the CCDC.
;
_cell_angle_alpha 90
_cell_angle_beta 97.514(7)
_cell_angle_gamma 90
_cell_formula_units_Z 24
_cell_length_a 46.308(4)
_cell_length_b 20.8116(15)
_cell_length_c 19.6811(17)
_cell_measurement_temperature 293
_cell_measurement_theta_max 50
_cell_measurement_theta_min 3.2
_cell_volume 18805(3)
_computing_cell_refinement 'FSProcess in Process-Auto (Rigaku, 1998)'
_computing_data_collection 'CrystalClear (Rigaku, 2005)'
_computing_data_reduction 'FSProcess in Process-Auto (Rigaku, 1998)'
_computing_molecular_graphics 'Olex2 (Dolomanov et al., 2009)'
_computing_publication_material 'Olex2 (Dolomanov et al., 2009)'
_computing_structure_refinement 'ShelXL (Sheldrick, 2015)'
_computing_structure_solution 'ShelXT (Sheldrick, 2015)'
_diffrn_ambient_temperature 293
_diffrn_detector 'Image plate'
_diffrn_detector_area_resol_mean 10
_diffrn_measured_fraction_theta_full 0.988
_diffrn_measured_fraction_theta_max 0.988
_diffrn_measurement_device_type 'Rigaku Spider'
_diffrn_measurement_method \w-scans
_diffrn_radiation_monochromator 'Rigaku VariMax-HF Confocal Optical System'
_diffrn_radiation_type CuK\a
_diffrn_radiation_wavelength 1.54187
_diffrn_reflns_av_R_equivalents 0.0989
_diffrn_reflns_av_unetI/netI 0.0914
_diffrn_reflns_Laue_measured_fraction_full 0.988
_diffrn_reflns_Laue_measured_fraction_max 0.988
_diffrn_reflns_limit_h_max 32
_diffrn_reflns_limit_h_min -31
_diffrn_reflns_limit_k_max 14
_diffrn_reflns_limit_k_min -14
_diffrn_reflns_limit_l_max 14
_diffrn_reflns_limit_l_min -12
_diffrn_reflns_number 16881
_diffrn_reflns_point_group_measured_fraction_full 0.988
_diffrn_reflns_point_group_measured_fraction_max 0.988
_diffrn_reflns_theta_full 33.412
_diffrn_reflns_theta_max 33.412
_diffrn_reflns_theta_min 5.554
_diffrn_source 'Rigaku MM007 rotating anode'
_exptl_absorpt_coefficient_mu 5.612
_exptl_absorpt_correction_T_max 1.000
_exptl_absorpt_correction_T_min 0.484
_exptl_absorpt_correction_type multi-scan
_exptl_crystal_colour 'dark red'
_exptl_crystal_colour_modifier dark
_exptl_crystal_colour_primary red
_exptl_crystal_density_diffrn 1.330
_exptl_crystal_density_meas ?
_exptl_crystal_description irregular
_exptl_crystal_F_000 7776
_exptl_crystal_size_max 0.08
_exptl_crystal_size_mid 0.05
_exptl_crystal_size_min 0.03
_refine_diff_density_max 0.444
_refine_diff_density_min -0.414
_refine_diff_density_rms 0.083
_refine_ls_extinction_method none
_refine_ls_goodness_of_fit_ref 2.006
_refine_ls_hydrogen_treatment mixed
_refine_ls_matrix_type full
_refine_ls_number_parameters 886
_refine_ls_number_reflns 3540
_refine_ls_number_restraints 663
_refine_ls_restrained_S_all 1.840
_refine_ls_R_factor_all 0.2470
_refine_ls_R_factor_gt 0.1631
_refine_ls_shift/su_max 0.000
_refine_ls_shift/su_mean 0.000
_refine_ls_structure_factor_coef Fsqd
_refine_ls_weighting_details 'w=1/[\s^2^(Fo^2^)+(0.1000P)^2^] where P=(Fo^2^+2Fc^2^)/3'
_refine_ls_weighting_scheme calc
_refine_ls_wR_factor_gt 0.3696
_refine_ls_wR_factor_ref 0.4112
_reflns_Friedel_coverage 0.000
_reflns_number_gt 1215
_reflns_number_total 3540
_reflns_threshold_expression 'I > 2\s(I)'
_cod_data_source_file c8dt02016g2.cif
_cod_data_source_block tb67rt3-2m
_cod_depositor_comments
;
The following automatic conversions were performed:

'_exptl_absorpt_correction_type' value 'Multi-scan' changed to
'multi-scan' according to
/home/data/users/saulius/crontab/automatic-downloads/rss-feeds/RSC/lib/dictionaries/cif_core.dic
dictionary named 'cif_core.dic' version 2.4.2 from 2011-04-26.

'_exptl_crystal_density_meas' value 'not measured' was changed to '?'
- the value is perceived as not measured.

Automatic conversion script
Id: cif_fix_values 4973 2017-02-22 13:04:09Z antanas 

 Adding full bibliography for 7047316--7047320.cif.
;
_cod_original_formula_sum 'C30 H35 Br Fe N4 O2.50'
_cod_database_code 7047319
_shelx_shelxl_version_number 2014/7
_shelx_space_group_comment
;
The symmetry employed for this shelxl refinement is uniquely defined
by the following loop, which should always be used as a source of
symmetry information in preference to the above space-group names.
They are only intended as comments.
;
_olex2_refinement_description
;
1. Fixed Uiso
 At 1.2 times of:
  All C(H) groups, All C(H,H) groups, All N(H) groups
 At 1.5 times of:
  All C(H,H,H) groups
2. Restrained distances
 C45-C44 \\sim C60-C59 \\sim C30-C29 \\sim C15-C14 \\sim C75-C74 \\sim C90-C89
 with sigma of 0.02
3. Uiso/Uaniso restraints and constraints
Uanis(N7) \\sim Ueq: with sigma of 0.01 and sigma for terminal atoms of 0.02
Uanis(C1) \\sim Ueq, Uanis(N4) \\sim Ueq, Uanis(N3) \\sim Ueq, Uanis(N11) \\sim
Ueq, Uanis(C2) \\sim Ueq, Uanis(N10) \\sim Ueq, Uanis(C32) \\sim Ueq, Uanis(N7)
\\sim Ueq, Uanis(N12) \\sim Ueq, Uanis(N9) \\sim Ueq, Uanis(N8) \\sim Ueq: with
sigma of 0.05 and sigma for terminal atoms of 0.1
: with sigma of 0.05 and sigma for terminal atoms of 0.1
Uanis(N6) \\sim Ueq, Uanis(O5) \\sim Ueq, Uanis(O6) \\sim Ueq, Uanis(N2) \\sim
Ueq: with sigma of 0.1 and sigma for terminal atoms of 0.2
Uanis(C65) \\sim Ueq: with sigma of 0.0005 and sigma for terminal atoms of 0.001
Uanis(C72) \\sim Ueq: with sigma of 0.0005 and sigma for terminal atoms of 0.001
Uanis(O1) \\sim Ueq, Uanis(O2) \\sim Ueq, Uanis(O5) \\sim Ueq, Uanis(O6) \\sim
Ueq, Uanis(O3) \\sim Ueq, Uanis(O4) \\sim Ueq, : with sigma of 0.1 and sigma
for terminal atoms of 0.2
Uanis(N1) \\sim Ueq, Uanis(N2) \\sim Ueq, Uanis(N3) \\sim Ueq, Uanis(N4) \\sim
Ueq, Uanis(N9) \\sim Ueq, Uanis(N10) \\sim Ueq, Uanis(N11) \\sim Ueq,
Uanis(N12) \\sim Ueq, Uanis(N5) \\sim Ueq, Uanis(N6) \\sim Ueq, Uanis(N7) \\sim
Ueq, Uanis(N8) \\sim Ueq: with sigma of 0.1 and sigma for terminal atoms of 0.2
Uanis(C12) \\sim Ueq: with sigma of 0.0005 and sigma for terminal atoms of 0.001
Uanis(C1) \\sim Ueq, Uanis(C2) \\sim Ueq, Uanis(C3) \\sim Ueq, Uanis(C4) \\sim
Ueq, Uanis(C5) \\sim Ueq, Uanis(C6) \\sim Ueq, Uanis(C7) \\sim Ueq, Uanis(C8)
\\sim Ueq, Uanis(C9) \\sim Ueq, Uanis(C10) \\sim Ueq, Uanis(C11) \\sim Ueq,
Uanis(C12) \\sim Ueq, Uanis(C13) \\sim Ueq, Uanis(C14) \\sim Ueq, Uanis(C15)
\\sim Ueq, Uanis(C16) \\sim Ueq, Uanis(C17) \\sim Ueq, Uanis(C18) \\sim Ueq,
Uanis(C19) \\sim Ueq, Uanis(C20) \\sim Ueq, Uanis(C21) \\sim Ueq, Uanis(C22)
\\sim Ueq, Uanis(C23) \\sim Ueq, Uanis(C24) \\sim Ueq, Uanis(C25) \\sim Ueq,
Uanis(C26) \\sim Ueq, Uanis(C27) \\sim Ueq, Uanis(C28) \\sim Ueq, Uanis(C29)
\\sim Ueq, Uanis(C30) \\sim Ueq, Uanis(C61) \\sim Ueq, Uanis(C62) \\sim Ueq,
Uanis(C63) \\sim Ueq, Uanis(C64) \\sim Ueq, Uanis(C65) \\sim Ueq, Uanis(C66)
\\sim Ueq, Uanis(C67) \\sim Ueq, Uanis(C68) \\sim Ueq, Uanis(C69) \\sim Ueq,
Uanis(C70) \\sim Ueq, Uanis(C71) \\sim Ueq, Uanis(C72) \\sim Ueq, Uanis(C73)
\\sim Ueq, Uanis(C74) \\sim Ueq, Uanis(C75) \\sim Ueq, Uanis(C76) \\sim Ueq,
Uanis(C77) \\sim Ueq, Uanis(C78) \\sim Ueq, Uanis(C79) \\sim Ueq, Uanis(C80)
\\sim Ueq, Uanis(C81) \\sim Ueq, Uanis(C82) \\sim Ueq, Uanis(C83) \\sim Ueq,
Uanis(C84) \\sim Ueq, Uanis(C85) \\sim Ueq, Uanis(C86) \\sim Ueq, Uanis(C87)
\\sim Ueq, Uanis(C88) \\sim Ueq, Uanis(C89) \\sim Ueq, Uanis(C90) \\sim Ueq,
Uanis(C31) \\sim Ueq, Uanis(C32) \\sim Ueq, Uanis(C33) \\sim Ueq, Uanis(C34)
\\sim Ueq, Uanis(C35) \\sim Ueq, Uanis(C36) \\sim Ueq, Uanis(C37) \\sim Ueq,
Uanis(C38) \\sim Ueq, Uanis(C39) \\sim Ueq, Uanis(C40) \\sim Ueq, Uanis(C41)
\\sim Ueq, Uanis(C42) \\sim Ueq, Uanis(C43) \\sim Ueq, Uanis(C44) \\sim Ueq,
Uanis(C45) \\sim Ueq, Uanis(C46) \\sim Ueq, Uanis(C47) \\sim Ueq, Uanis(C48)
\\sim Ueq, Uanis(C49) \\sim Ueq, Uanis(C50) \\sim Ueq, Uanis(C51) \\sim Ueq,
Uanis(C52) \\sim Ueq, Uanis(C53) \\sim Ueq, Uanis(C54) \\sim Ueq, Uanis(C55)
\\sim Ueq, Uanis(C56) \\sim Ueq, Uanis(C57) \\sim Ueq, Uanis(C58) \\sim Ueq,
Uanis(C59) \\sim Ueq, Uanis(C60) \\sim Ueq: with sigma of 0.01 and sigma for
terminal atoms of 0.02
4. Others
 Fixed Sof: O1W(0.5) H1WA(0.5) H1WB(0.5) O2W(0.5) H2WA(0.5) H2WB(0.5) O3W(0.5)
 H3WA(0.5) H3WB(0.5)
 Fixed Uiso: O1W(0.2) H1WA(0.3) H1WB(0.3) O2W(0.2) H2WA(0.3) H2WB(0.3)
 O3W(0.2) H3WA(0.3) H3WB(0.3)
 Fixed X: O1W(0.64454) H1WA(0.63527) H1WB(0.63329) O2W(0.68752) H2WA(0.677)
 H2WB(0.678) O3W(0.5179) H3WA(0.532) H3WB(0.50081)
 Fixed Y: O1W(0.44088) H1WA(0.42798) H1WB(0.463381) O2W(0.579599)
 H2WA(0.617001) H2WB(0.541) O3W(0.91928) H3WA(0.91678) H3WB(0.902609)
 Fixed Z: O1W(0.48319) H1WA(0.515221) H1WB(0.454969) O2W(0.847449) H2WA(0.85)
 H2WB(0.845) O3W(0.64367) H3WA(0.67922) H3WB(0.65309)
5.a Ternary CH refined with riding coordinates:
 N2(H2), N4(H4), N10(H10A), N12(H12), N6(H6), N8(H8A)
5.b Secondary CH2 refined with riding coordinates:
 C12(H12A,H12B), C13(H13A,H13B), C14(H14A,H14B), C27(H27A,H27B), C28(H28A,
 H28B), C29(H29A,H29B), C72(H72A,H72B), C73(H73A,H73B), C74(H74A,H74B),
 C87(H87A,H87B), C88(H88A,H88B), C89(H89A,H89B), C42(H42A,H42B), C43(H43A,H43B),
  C44(H44A,H44B), C57(H57A,H57B), C58(H58A,H58B), C59(H59A,H59B)
5.c Me refined with riding coordinates:
 C15(H15A,H15B,H15C), C30(H30A,H30B,H30C), C75(H75A,H75B,H75C)
5.d Aromatic/amide H refined with riding coordinates:
 C3(H3), C4(H4A), C7(H7), C8(H8), C9(H9), C10(H10), C11(H11), C18(H18),
 C19(H19), C22(H22), C23(H23), C24(H24), C25(H25), C26(H26), C63(H63), C64(H64),
  C67(H67), C68(H68), C69(H69), C70(H70), C71(H71), C78(H78), C79(H79),
 C82(H82), C83(H83), C84(H84), C85(H85), C86(H86), C33(H33), C34(H34), C37(H37),
  C38(H38), C39(H39), C40(H40), C41(H41), C48(H48), C49(H49), C52(H52),
 C53(H53), C54(H54), C55(H55), C56(H56)
5.e Naphthalene refined as free rotating group:
 C1(C2,C3,C4,C5,C6,C7,C8,C9,C10), C16(C17,C18,C19,C20,C21,C22,C23,C24,C25),
 C61(C62,C63,C64,C65,C66,C67,C68,C69,C70), C76(C77,C78,C79,C80,C81,C82,C83,C84,
 C85), C31(C32,C33,C34,C35,C36,C37,C38,C39,C40), C46(C47,C48,C49,C50,C51,C52,
 C53,C54,C55)
5.f Idealised Me refined as rotating group:
 C90(H90A,H90B,H90C), C45(H45A,H45B,H45C), C60(H60A,H60B,H60C)
;
_olex2_submission_special_instructions 'No special instructions were received'

loop_
_space_group_symop_operation_xyz
'x, y, z'
'-x, y, -z+1/2'
'x+1/2, y+1/2, z'
'-x+1/2, y+1/2, -z+1/2'
'-x, -y, -z'
'x, -y, z-1/2'
'-x+1/2, -y+1/2, -z'
'x+1/2, -y+1/2, z-1/2'

loop_
_atom_site_label
_atom_site_type_symbol
_atom_site_fract_x
_atom_site_fract_y
_atom_site_fract_z
_atom_site_U_iso_or_equiv
_atom_site_adp_type
_atom_site_occupancy
_atom_site_site_symmetry_order
_atom_site_calc_flag
_atom_site_refinement_flags_posn
_atom_site_refinement_flags_adp
_atom_site_refinement_flags_occupancy
Fe1 Fe 0.61037(18) 0.7378(5) 0.6153(4) 0.116(3) Uani 1 1 d . . .
O1 O 0.5937(6) 0.6588(16) 0.5851(16) 0.129(12) Uani 1 1 d . U .
O2 O 0.6407(5) 0.7288(13) 0.5616(14) 0.097(10) Uani 1 1 d . U .
N1 N 0.5864(9) 0.779(2) 0.537(2) 0.133(16) Uani 1 1 d . U .
N2 N 0.6259(8) 0.8288(17) 0.6450(19) 0.116(13) Uani 1 1 d . U .
H2 H 0.6149 0.8445 0.6810 0.139 Uiso 1 1 calc R U .
N3 N 0.6335(8) 0.6931(19) 0.690(2) 0.116(14) Uani 1 1 d . U .
N4 N 0.5799(8) 0.751(2) 0.680(2) 0.153(17) Uani 1 1 d . U .
H4 H 0.5798 0.7938 0.6993 0.183 Uiso 1 1 calc R . .
C1 C 0.5738(5) 0.6855(14) 0.4679(13) 0.113(18) Uani 1 1 d . U .
C2 C 0.5814(5) 0.6436(19) 0.5223(11) 0.15(2) Uani 1 1 d G U .
C3 C 0.5769(5) 0.5779(18) 0.5134(13) 0.21(3) Uani 1 1 d G U .
H3 H 0.5819 0.5499 0.5498 0.255 Uiso 1 1 calc R . .
C4 C 0.5647(5) 0.5542(12) 0.4500(15) 0.18(2) Uani 1 1 d G U .
H4A H 0.5616 0.5103 0.4441 0.218 Uiso 1 1 calc R . .
C5 C 0.5571(3) 0.5961(9) 0.3956(12) 0.145(19) Uani 1 1 d G U .
C6 C 0.5617(3) 0.6618(9) 0.4046(12) 0.118(17) Uani 1 1 d G U .
C7 C 0.5541(5) 0.7037(10) 0.3502(15) 0.16(2) Uani 1 1 d G U .
H7 H 0.5571 0.7476 0.3562 0.193 Uiso 1 1 calc R . .
C8 C 0.5419(5) 0.6800(16) 0.2869(13) 0.17(2) Uani 1 1 d G U .
H8 H 0.5368 0.7080 0.2505 0.204 Uiso 1 1 calc R . .
C9 C 0.5373(4) 0.6143(17) 0.2779(11) 0.129(18) Uani 1 1 d G U .
H9 H 0.5291 0.5985 0.2355 0.155 Uiso 1 1 calc R . .
C10 C 0.5449(4) 0.5724(12) 0.3323(14) 0.17(2) Uani 1 1 d G U .
H10 H 0.5418 0.5285 0.3263 0.206 Uiso 1 1 calc R . .
C11 C 0.5750(9) 0.754(3) 0.481(3) 0.12(2) Uani 1 1 d . U .
H11 H 0.5668 0.7807 0.4463 0.139 Uiso 1 1 calc R . .
C12 C 0.5875(10) 0.849(3) 0.548(2) 0.134(12) Uani 1 1 d . U .
H12A H 0.5820 0.8703 0.5047 0.161 Uiso 1 1 calc R . .
H12B H 0.5736 0.8603 0.5786 0.161 Uiso 1 1 calc R . .
C13 C 0.6164(9) 0.870(2) 0.577(2) 0.125(18) Uani 1 1 d . U .
H13A H 0.6160 0.9152 0.5883 0.150 Uiso 1 1 calc R . .
H13B H 0.6301 0.8632 0.5447 0.150 Uiso 1 1 calc R . .
C14 C 0.6577(12) 0.832(2) 0.671(3) 0.17(2) Uani 1 1 d D U .
H14A H 0.6691 0.8201 0.6353 0.200 Uiso 1 1 calc R . .
H14B H 0.6622 0.8023 0.7091 0.200 Uiso 1 1 calc R . .
C15 C 0.6657(10) 0.900(2) 0.695(3) 0.21(3) Uani 1 1 d D U .
H15A H 0.6861 0.9021 0.7123 0.311 Uiso 1 1 calc R . .
H15B H 0.6614 0.9294 0.6578 0.311 Uiso 1 1 calc R . .
H15C H 0.6546 0.9118 0.7315 0.311 Uiso 1 1 calc R . .
C16 C 0.6662(5) 0.6417(12) 0.6243(15) 0.096(16) Uani 1 1 d . U .
C17 C 0.6599(5) 0.6827(11) 0.5685(19) 0.12(2) Uani 1 1 d G U .
C18 C 0.6730(6) 0.6729(13) 0.5096(16) 0.17(2) Uani 1 1 d G U .
H18 H 0.6688 0.7003 0.4723 0.202 Uiso 1 1 calc R . .
C19 C 0.6923(6) 0.6222(14) 0.5065(11) 0.17(2) Uani 1 1 d G U .
H19 H 0.7010 0.6156 0.4671 0.206 Uiso 1 1 calc R . .
C20 C 0.6986(4) 0.5812(11) 0.5623(11) 0.155(19) Uani 1 1 d G U .
C21 C 0.6855(4) 0.5909(11) 0.6212(11) 0.15(2) Uani 1 1 d G U .
C22 C 0.6918(6) 0.5500(14) 0.6769(11) 0.19(2) Uani 1 1 d G U .
H22 H 0.6831 0.5565 0.7163 0.227 Uiso 1 1 calc R . .
C23 C 0.7111(6) 0.4992(13) 0.6738(15) 0.20(3) Uani 1 1 d G U .
H23 H 0.7153 0.4718 0.7111 0.246 Uiso 1 1 calc R . .
C24 C 0.7241(5) 0.4895(12) 0.6149(18) 0.141(18) Uani 1 1 d G U .
H24 H 0.7370 0.4555 0.6128 0.169 Uiso 1 1 calc R . .
C25 C 0.7179(5) 0.5304(13) 0.5591(15) 0.26(3) Uani 1 1 d G U .
H25 H 0.7266 0.5239 0.5197 0.308 Uiso 1 1 calc R . .
C26 C 0.6568(10) 0.650(2) 0.683(2) 0.111(19) Uani 1 1 d . U .
H26 H 0.6654 0.6276 0.7216 0.133 Uiso 1 1 calc R . .
C27 C 0.6201(10) 0.703(2) 0.750(3) 0.13(2) Uani 1 1 d . U .
H27A H 0.6237 0.7464 0.7663 0.162 Uiso 1 1 calc R . .
H27B H 0.6290 0.6740 0.7860 0.162 Uiso 1 1 calc R . .
C28 C 0.5889(12) 0.691(3) 0.740(3) 0.19(3) Uani 1 1 d . U .
H28A H 0.5800 0.6980 0.7809 0.233 Uiso 1 1 calc R . .
H28B H 0.5841 0.6487 0.7214 0.233 Uiso 1 1 calc R . .
C29 C 0.5482(13) 0.726(3) 0.648(3) 0.22(3) Uani 1 1 d D U .
H29A H 0.5421 0.7472 0.6046 0.264 Uiso 1 1 calc R . .
H29B H 0.5489 0.6797 0.6389 0.264 Uiso 1 1 calc R . .
C30 C 0.5269(13) 0.740(3) 0.699(3) 0.27(3) Uani 1 1 d D U .
H30A H 0.5078 0.7248 0.6801 0.408 Uiso 1 1 calc R . .
H30B H 0.5331 0.7176 0.7409 0.408 Uiso 1 1 calc R . .
H30C H 0.5263 0.7850 0.7067 0.408 Uiso 1 1 calc R . .
Fe3 Fe 0.44411(19) 0.7615(5) 0.4491(4) 0.116(4) Uani 1 1 d . . .
O5 O 0.4734(6) 0.7684(13) 0.3953(14) 0.113(11) Uani 1 1 d . U .
O6 O 0.4284(7) 0.8394(18) 0.4199(16) 0.144(13) Uani 1 1 d . U .
N9 N 0.4677(8) 0.807(2) 0.526(2) 0.114(15) Uani 1 1 d . U .
N10 N 0.4106(10) 0.754(3) 0.513(2) 0.18(2) Uani 1 1 d . U .
H10A H 0.4115 0.7108 0.5335 0.220 Uiso 1 1 calc R . .
N11 N 0.4212(8) 0.7211(17) 0.366(2) 0.118(15) Uani 1 1 d . U .
N12 N 0.4586(8) 0.6723(19) 0.4778(19) 0.124(15) Uani 1 1 d . U .
H12 H 0.4474 0.6554 0.5129 0.148 Uiso 1 1 calc R . .
C61 C 0.4990(5) 0.8616(13) 0.4571(15) 0.112(18) Uani 1 1 d . U .
C62 C 0.4916(5) 0.8193(11) 0.4029(19) 0.12(2) Uani 1 1 d G U .
C63 C 0.5045(6) 0.8254(12) 0.3433(16) 0.15(2) Uani 1 1 d G U .
H63 H 0.4995 0.7971 0.3070 0.178 Uiso 1 1 calc R . .
C64 C 0.5248(6) 0.8737(14) 0.3378(11) 0.15(2) Uani 1 1 d G U .
H64 H 0.5334 0.8778 0.2978 0.179 Uiso 1 1 calc R . .
C65 C 0.5322(4) 0.9160(11) 0.3919(11) 0.167(12) Uani 1 1 d G U .
C66 C 0.5193(4) 0.9100(11) 0.4516(11) 0.20(2) Uani 1 1 d G U .
C67 C 0.5267(6) 0.9522(14) 0.5057(12) 0.23(3) Uani 1 1 d G U .
H67 H 0.5181 0.9482 0.5456 0.277 Uiso 1 1 calc R . .
C68 C 0.5470(6) 1.0006(13) 0.5002(16) 0.18(2) Uani 1 1 d G U .
H68 H 0.5520 1.0289 0.5364 0.222 Uiso 1 1 calc R . .
C69 C 0.5599(5) 1.0066(12) 0.4405(19) 0.15(2) Uani 1 1 d G U .
H69 H 0.5734 1.0390 0.4369 0.180 Uiso 1 1 calc R . .
C70 C 0.5525(5) 0.9643(13) 0.3864(15) 0.32(4) Uani 1 1 d G U .
H70 H 0.5611 0.9684 0.3465 0.380 Uiso 1 1 calc R . .
C71 C 0.4863(10) 0.847(2) 0.513(2) 0.10(2) Uani 1 1 d . U .
H71 H 0.4928 0.8732 0.5504 0.120 Uiso 1 1 calc R . .
C72 C 0.4554(10) 0.798(3) 0.585(3) 0.141(13) Uani 1 1 d . U .
H72A H 0.4623 0.8309 0.6179 0.170 Uiso 1 1 calc R . .
H72B H 0.4613 0.7566 0.6043 0.170 Uiso 1 1 calc R . .
C73 C 0.4181(12) 0.801(3) 0.569(3) 0.20(3) Uani 1 1 d . U .
H73A H 0.4094 0.7891 0.6096 0.243 Uiso 1 1 calc R . .
H73B H 0.4114 0.8438 0.5549 0.243 Uiso 1 1 calc R . .
C74 C 0.3842(15) 0.762(3) 0.478(3) 0.24(4) Uani 1 1 d D U .
H74A H 0.3809 0.7306 0.4413 0.290 Uiso 1 1 calc R . .
H74B H 0.3823 0.8045 0.4585 0.290 Uiso 1 1 calc R . .
C75 C 0.3620(18) 0.752(4) 0.528(4) 0.38(5) Uani 1 1 d D U .
H75A H 0.3427 0.7575 0.5046 0.575 Uiso 1 1 calc R . .
H75B H 0.3640 0.7097 0.5473 0.575 Uiso 1 1 calc R . .
H75C H 0.3654 0.7833 0.5645 0.575 Uiso 1 1 calc R . .
C76 C 0.4071(5) 0.8150(15) 0.3014(14) 0.14(2) Uani 1 1 d . U .
C77 C 0.4160(4) 0.856(2) 0.3556(11) 0.13(2) Uani 1 1 d G U .
C78 C 0.4127(5) 0.922(2) 0.3469(14) 0.20(2) Uani 1 1 d G U .
H78 H 0.4186 0.9500 0.3831 0.244 Uiso 1 1 calc R . .
C79 C 0.4005(5) 0.9470(13) 0.2839(16) 0.22(3) Uani 1 1 d G U .
H79 H 0.3983 0.9912 0.2781 0.268 Uiso 1 1 calc R . .
C80 C 0.3917(3) 0.9057(10) 0.2298(12) 0.18(2) Uani 1 1 d G U .
C81 C 0.3949(3) 0.8397(10) 0.2385(11) 0.117(17) Uani 1 1 d G U .
C82 C 0.3861(5) 0.7983(11) 0.1843(15) 0.139(19) Uani 1 1 d G U .
H82 H 0.3883 0.7542 0.1902 0.167 Uiso 1 1 calc R . .
C83 C 0.3739(4) 0.8230(17) 0.1214(12) 0.146(19) Uani 1 1 d G U .
H83 H 0.3680 0.7953 0.0851 0.175 Uiso 1 1 calc R . .
C84 C 0.3706(4) 0.8889(19) 0.1126(12) 0.16(2) Uani 1 1 d G U .
H84 H 0.3624 0.9054 0.0705 0.190 Uiso 1 1 calc R . .
C85 C 0.3795(5) 0.9303(13) 0.1668(15) 0.21(3) Uani 1 1 d G U .
H85 H 0.3773 0.9744 0.1610 0.255 Uiso 1 1 calc R . .
C86 C 0.4097(10) 0.759(3) 0.317(3) 0.13(2) Uani 1 1 d . U .
H86 H 0.3999 0.7342 0.2822 0.156 Uiso 1 1 calc R . .
C87 C 0.4215(10) 0.651(2) 0.382(2) 0.132(18) Uani 1 1 d . U .
H87A H 0.4085 0.6426 0.4154 0.158 Uiso 1 1 calc R . .
H87B H 0.4149 0.6271 0.3406 0.158 Uiso 1 1 calc R . .
C88 C 0.4510(10) 0.633(2) 0.408(2) 0.14(2) Uani 1 1 d . U .
H88A H 0.4644 0.6431 0.3762 0.167 Uiso 1 1 calc R . .
H88B H 0.4520 0.5867 0.4175 0.167 Uiso 1 1 calc R . .
C89 C 0.4902(10) 0.668(2) 0.502(2) 0.125(19) Uani 1 1 d D U .
H89A H 0.4955 0.6995 0.5379 0.150 Uiso 1 1 calc R . .
H89B H 0.5012 0.6775 0.4645 0.150 Uiso 1 1 calc R . .
C90 C 0.4980(9) 0.602(2) 0.529(2) 0.17(2) Uani 1 1 d D U .
H90A H 0.4890 0.5703 0.4979 0.252 Uiso 1 1 calc GR . .
H90B H 0.4912 0.5966 0.5730 0.252 Uiso 1 1 calc GR . .
H90C H 0.5187 0.5965 0.5345 0.252 Uiso 1 1 calc GR . .
Fe2 Fe 0.72328(17) 0.7371(5) 0.2185(4) 0.112(4) Uani 1 1 d . . .
O3 O 0.6929(7) 0.7299(14) 0.2724(14) 0.125(11) Uani 1 1 d . U .
O4 O 0.7396(6) 0.6586(17) 0.2473(16) 0.137(12) Uani 1 1 d . U .
N5 N 0.6995(10) 0.688(2) 0.140(2) 0.134(17) Uani 1 1 d . U .
N6 N 0.7516(7) 0.740(2) 0.152(2) 0.162(19) Uani 1 1 d . U .
H6 H 0.7491 0.7826 0.1318 0.194 Uiso 1 1 calc R U .
N7 N 0.7449(8) 0.785(2) 0.297(2) 0.140(17) Uani 1 1 d . U .
N8 N 0.7084(7) 0.8276(17) 0.1882(17) 0.096(13) Uani 1 1 d . U .
H8A H 0.7202 0.8459 0.1551 0.115 Uiso 1 1 calc R . .
C31 C 0.6657(5) 0.6411(12) 0.2076(15) 0.14(2) Uani 1 1 d . U .
C32 C 0.6731(5) 0.6825(10) 0.2625(18) 0.094(18) Uani 1 1 d G U .
C33 C 0.6612(5) 0.6736(12) 0.3231(15) 0.102(16) Uani 1 1 d G U .
H33 H 0.6662 0.7013 0.3599 0.122 Uiso 1 1 calc R . .
C34 C 0.6419(5) 0.6233(13) 0.3288(11) 0.15(2) Uani 1 1 d G U .
H34 H 0.6340 0.6174 0.3693 0.175 Uiso 1 1 calc R . .
C35 C 0.6345(4) 0.5819(10) 0.2738(11) 0.129(17) Uani 1 1 d G U .
C36 C 0.6464(4) 0.5908(10) 0.2132(10) 0.122(17) Uani 1 1 d G U .
C37 C 0.6390(6) 0.5494(13) 0.1583(11) 0.19(2) Uani 1 1 d G U .
H37 H 0.6469 0.5554 0.1177 0.225 Uiso 1 1 calc R . .
C38 C 0.6197(6) 0.4991(12) 0.1640(16) 0.20(3) Uani 1 1 d G U .
H38 H 0.6147 0.4714 0.1272 0.244 Uiso 1 1 calc R . .
C39 C 0.6078(5) 0.4903(11) 0.2246(19) 0.17(2) Uani 1 1 d G U .
H39 H 0.5949 0.4566 0.2284 0.205 Uiso 1 1 calc R . .
C40 C 0.6152(5) 0.5317(12) 0.2795(15) 0.29(3) Uani 1 1 d G U .
H40 H 0.6073 0.5257 0.3201 0.342 Uiso 1 1 calc R . .
C41 C 0.6779(12) 0.655(3) 0.155(3) 0.15(3) Uani 1 1 d . U .
H41 H 0.6684 0.6350 0.1163 0.186 Uiso 1 1 calc R . .
C42 C 0.7138(14) 0.700(3) 0.082(3) 0.19(3) Uani 1 1 d . U .
H42A H 0.7067 0.6703 0.0458 0.222 Uiso 1 1 calc R . .
H42B H 0.7087 0.7433 0.0653 0.222 Uiso 1 1 calc R . .
C43 C 0.7410(13) 0.696(3) 0.094(3) 0.17(2) Uani 1 1 d . U .
H43A H 0.7497 0.7078 0.0533 0.200 Uiso 1 1 calc R . .
H43B H 0.7465 0.6518 0.1056 0.200 Uiso 1 1 calc R . .
C44 C 0.7827(12) 0.739(3) 0.186(3) 0.21(3) Uani 1 1 d D U .
H44A H 0.7861 0.6998 0.2119 0.247 Uiso 1 1 calc R . .
H44B H 0.7855 0.7748 0.2174 0.247 Uiso 1 1 calc R . .
C45 C 0.8054(12) 0.744(3) 0.136(3) 0.27(3) Uani 1 1 d D U .
H45A H 0.8110 0.7879 0.1317 0.402 Uiso 1 1 calc GR . .
H45B H 0.7972 0.7276 0.0919 0.402 Uiso 1 1 calc GR . .
H45C H 0.8222 0.7188 0.1532 0.402 Uiso 1 1 calc GR . .
C46 C 0.7597(5) 0.6853(14) 0.3649(14) 0.114(17) Uani 1 1 d . U .
C47 C 0.7518(5) 0.644(2) 0.3097(12) 0.13(2) Uani 1 1 d G U .
C48 C 0.7556(5) 0.5785(19) 0.3176(13) 0.23(3) Uani 1 1 d G U .
H48 H 0.7503 0.5512 0.2807 0.273 Uiso 1 1 calc R . .
C49 C 0.7674(6) 0.5534(12) 0.3806(16) 0.23(3) Uani 1 1 d G U .
H49 H 0.7700 0.5093 0.3859 0.280 Uiso 1 1 calc R . .
C50 C 0.7754(4) 0.5943(10) 0.4358(12) 0.17(2) Uani 1 1 d G U .
C51 C 0.7715(3) 0.6602(10) 0.4279(12) 0.142(19) Uani 1 1 d G U .
C52 C 0.7795(5) 0.7011(11) 0.4830(15) 0.18(2) Uani 1 1 d G U .
H52 H 0.7769 0.7452 0.4778 0.211 Uiso 1 1 calc R . .
C53 C 0.7913(5) 0.6760(17) 0.5461(13) 0.18(2) Uani 1 1 d G U .
H53 H 0.7966 0.7034 0.5829 0.219 Uiso 1 1 calc R . .
C54 C 0.7951(4) 0.6101(18) 0.5539(12) 0.16(2) Uani 1 1 d G U .
H54 H 0.8030 0.5933 0.5961 0.188 Uiso 1 1 calc R . .
C55 C 0.7872(5) 0.5692(13) 0.4988(14) 0.17(2) Uani 1 1 d G U .
H55 H 0.7898 0.5251 0.5040 0.209 Uiso 1 1 calc R . .
C56 C 0.7566(9) 0.748(3) 0.346(3) 0.127(19) Uani 1 1 d . U .
H56 H 0.7663 0.7735 0.3806 0.152 Uiso 1 1 calc R . .
C57 C 0.7401(10) 0.855(2) 0.282(2) 0.130(18) Uani 1 1 d . U .
H57A H 0.7440 0.8791 0.3242 0.156 Uiso 1 1 calc R . .
H57B H 0.7535 0.8692 0.2512 0.156 Uiso 1 1 calc R . .
C58 C 0.7120(10) 0.866(3) 0.253(3) 0.15(2) Uani 1 1 d . U .
H58A H 0.7088 0.9109 0.2432 0.185 Uiso 1 1 calc R . .
H58B H 0.6983 0.8514 0.2830 0.185 Uiso 1 1 calc R . .
C59 C 0.6768(10) 0.832(2) 0.162(2) 0.128(19) Uani 1 1 d D U .
H59A H 0.6656 0.8183 0.1977 0.153 Uiso 1 1 calc R . .
H59B H 0.6725 0.8022 0.1238 0.153 Uiso 1 1 calc R . .
C60 C 0.6668(9) 0.898(2) 0.138(2) 0.18(2) Uani 1 1 d D U .
H60A H 0.6588 0.9203 0.1743 0.265 Uiso 1 1 calc GR . .
H60B H 0.6521 0.8950 0.0989 0.265 Uiso 1 1 calc GR . .
H60C H 0.6830 0.9224 0.1256 0.265 Uiso 1 1 calc GR . .
O1W O 0.6445 0.4409 0.4832 0.200 Uiso 0.5 1 d . U P
H1WA H 0.6353 0.4280 0.5152 0.300 Uiso 0.5 1 d . . P
H1WB H 0.6333 0.4634 0.4550 0.300 Uiso 0.5 1 d . . P
O2W O 0.6875 0.5796 0.8474 0.200 Uiso 0.5 1 d . U P
H2WA H 0.6770 0.6170 0.8500 0.300 Uiso 0.5 1 d . . P
H2WB H 0.6780 0.5410 0.8450 0.300 Uiso 0.5 1 d . . P
O3W O 0.5179 0.9193 0.6437 0.200 Uiso 0.5 1 d . U P
H3WA H 0.5320 0.9168 0.6792 0.300 Uiso 0.5 1 d . . P
H3WB H 0.5008 0.9026 0.6531 0.300 Uiso 0.5 1 d . . P
Br2 Br 0.57893(18) 0.6174(4) 0.8984(4) 0.223(4) Uani 1 1 d . . .
Br1 Br 0.58795(19) 0.8827(4) 0.7686(4) 0.238(4) Uani 1 1 d . . .
Br3 Br 0.75441(16) 0.6169(4) 0.9347(4) 0.224(5) Uani 1 1 d . . .

loop_
_atom_site_aniso_label
_atom_site_aniso_U_11
_atom_site_aniso_U_22
_atom_site_aniso_U_33
_atom_site_aniso_U_23
_atom_site_aniso_U_13
_atom_site_aniso_U_12
Fe1 0.117(8) 0.141(10) 0.089(8) 0.022(8) 0.012(7) 0.018(8)
O1 0.14(3) 0.13(3) 0.12(3) 0.02(2) 0.02(2) -0.02(3)
O2 0.068(19) 0.10(2) 0.12(3) 0.012(19) -0.004(19) 0.061(18)
N1 0.19(4) 0.11(4) 0.11(4) 0.01(3) 0.05(3) 0.00(3)
N2 0.15(4) 0.08(3) 0.12(4) 0.01(3) 0.03(3) 0.02(3)
N3 0.12(3) 0.14(3) 0.09(3) -0.02(3) 0.03(3) 0.00(3)
N4 0.13(3) 0.19(4) 0.14(3) -0.06(3) 0.02(3) 0.02(3)
C1 0.109(19) 0.11(2) 0.12(2) 0.005(11) 0.016(11) 0.000(11)
C2 0.15(3) 0.15(3) 0.14(3) -0.004(11) 0.019(12) -0.002(11)
C3 0.22(3) 0.21(3) 0.21(3) 0.010(11) 0.022(12) -0.011(11)
C4 0.19(2) 0.18(2) 0.18(2) 0.011(11) 0.022(11) -0.018(11)
C5 0.14(2) 0.15(2) 0.14(2) -0.001(11) 0.010(11) -0.002(11)
C6 0.115(19) 0.12(2) 0.12(2) -0.003(11) 0.020(11) 0.005(11)
C7 0.16(2) 0.17(2) 0.16(2) -0.003(11) 0.022(11) 0.006(11)
C8 0.17(2) 0.17(2) 0.17(2) -0.003(11) 0.025(11) 0.013(11)
C9 0.13(2) 0.14(2) 0.12(2) 0.002(11) 0.017(11) -0.008(11)
C10 0.17(2) 0.17(2) 0.17(2) 0.006(11) 0.026(11) -0.006(11)
C11 0.11(2) 0.12(2) 0.12(2) -0.006(11) 0.020(11) 0.001(11)
C12 0.134(12) 0.134(12) 0.134(12) 0.0000(6) 0.0175(17) 0.0000(6)
C13 0.13(2) 0.12(2) 0.12(2) -0.002(11) 0.020(11) 0.000(11)
C14 0.17(3) 0.16(3) 0.17(3) 0.000(11) 0.021(11) -0.001(11)
C15 0.21(3) 0.20(3) 0.22(3) -0.01(2) 0.03(2) 0.00(2)
C16 0.089(18) 0.098(19) 0.102(19) 0.000(11) 0.015(11) 0.002(11)
C17 0.12(2) 0.12(2) 0.12(2) -0.002(11) 0.011(11) -0.006(11)
C18 0.17(2) 0.16(2) 0.17(2) 0.000(11) 0.021(11) 0.005(11)
C19 0.17(2) 0.17(2) 0.17(2) -0.011(11) 0.023(11) 0.001(11)
C20 0.15(2) 0.15(2) 0.17(2) -0.010(11) 0.010(11) 0.000(11)
C21 0.15(2) 0.15(2) 0.15(2) -0.002(11) 0.011(11) -0.013(11)
C22 0.18(2) 0.19(2) 0.20(2) 0.001(11) 0.016(11) -0.008(11)
C23 0.20(3) 0.20(3) 0.21(3) -0.003(11) 0.020(12) -0.010(11)
C24 0.13(2) 0.14(2) 0.15(2) -0.010(11) 0.010(11) -0.004(11)
C25 0.25(3) 0.25(3) 0.26(3) -0.005(11) 0.022(12) 0.000(11)
C26 0.11(2) 0.11(2) 0.11(2) -0.005(11) 0.006(11) -0.001(11)
C27 0.14(2) 0.13(2) 0.13(2) 0.005(11) 0.011(11) 0.004(11)
C28 0.20(3) 0.20(3) 0.19(3) 0.003(11) 0.028(12) -0.004(11)
C29 0.22(3) 0.23(3) 0.22(3) -0.006(11) 0.034(12) 0.001(11)
C30 0.26(4) 0.30(4) 0.27(4) -0.02(2) 0.05(2) -0.02(2)
Fe3 0.117(8) 0.134(11) 0.099(9) -0.027(8) 0.014(7) -0.032(8)
O5 0.11(2) 0.10(3) 0.12(3) 0.00(2) 0.01(2) -0.01(2)
O6 0.19(3) 0.15(3) 0.09(3) -0.03(3) 0.03(2) -0.01(3)
N9 0.07(3) 0.15(3) 0.13(4) 0.04(3) 0.05(3) 0.03(3)
N10 0.17(4) 0.26(4) 0.13(4) 0.01(3) 0.05(3) -0.02(3)
N11 0.13(3) 0.03(2) 0.19(4) 0.01(3) 0.04(3) -0.04(2)
N12 0.14(3) 0.13(3) 0.11(3) 0.02(3) 0.05(3) -0.01(3)
C61 0.105(19) 0.12(2) 0.12(2) 0.000(11) 0.018(11) -0.003(11)
C62 0.12(2) 0.12(2) 0.13(2) 0.003(11) 0.013(11) 0.000(11)
C63 0.15(2) 0.14(2) 0.15(2) -0.007(11) 0.017(11) -0.006(11)
C64 0.14(2) 0.15(2) 0.15(2) 0.011(11) 0.029(11) -0.004(11)
C65 0.167(12) 0.167(12) 0.167(12) 0.0000(6) 0.0218(17) 0.0000(6)
C66 0.20(3) 0.19(3) 0.20(3) 0.002(11) 0.019(11) 0.005(11)
C67 0.22(3) 0.23(3) 0.24(3) 0.001(11) 0.023(12) 0.001(11)
C68 0.18(2) 0.18(3) 0.19(3) -0.002(11) 0.016(11) 0.012(11)
C69 0.14(2) 0.14(2) 0.16(2) 0.010(11) 0.013(11) -0.001(11)
C70 0.31(4) 0.32(4) 0.32(4) 0.004(11) 0.038(12) 0.000(11)
C71 0.10(2) 0.10(2) 0.10(2) 0.002(11) 0.007(11) -0.001(11)
C72 0.141(13) 0.141(13) 0.141(13) 0.0000(6) 0.0185(18) 0.0000(6)
C73 0.20(3) 0.20(3) 0.20(3) -0.006(11) 0.027(12) 0.004(11)
C74 0.24(4) 0.25(4) 0.24(4) 0.005(11) 0.035(12) -0.001(11)
C75 0.38(5) 0.40(5) 0.37(5) 0.01(2) 0.05(2) 0.01(2)
C76 0.14(2) 0.14(2) 0.15(2) -0.002(11) 0.022(11) 0.001(11)
C77 0.12(2) 0.13(2) 0.12(2) 0.004(11) 0.016(11) -0.002(11)
C78 0.21(3) 0.20(3) 0.20(3) -0.011(11) 0.020(12) 0.007(11)
C79 0.23(3) 0.22(3) 0.22(3) -0.005(11) 0.026(12) 0.007(11)
C80 0.18(2) 0.18(2) 0.18(2) 0.003(11) 0.016(11) 0.004(11)
C81 0.116(19) 0.122(19) 0.115(19) -0.001(11) 0.022(11) -0.002(11)
C82 0.13(2) 0.14(2) 0.14(2) 0.007(11) 0.015(11) -0.009(11)
C83 0.14(2) 0.15(2) 0.15(2) 0.004(11) 0.016(11) -0.013(11)
C84 0.16(2) 0.16(2) 0.16(2) 0.001(11) 0.021(11) 0.002(11)
C85 0.21(3) 0.21(3) 0.21(3) -0.005(11) 0.028(12) 0.007(11)
C86 0.13(2) 0.13(2) 0.13(2) 0.005(11) 0.015(11) -0.003(11)
C87 0.14(2) 0.13(2) 0.12(2) 0.000(11) 0.020(11) -0.010(11)
C88 0.15(2) 0.14(2) 0.14(2) -0.002(11) 0.019(11) -0.001(11)
C89 0.13(2) 0.12(2) 0.13(2) -0.002(11) 0.013(11) -0.003(11)
C90 0.15(3) 0.16(3) 0.19(3) 0.02(2) 0.009(19) 0.00(2)
Fe2 0.101(8) 0.146(11) 0.090(9) -0.023(7) 0.012(7) -0.034(8)
O3 0.16(3) 0.10(3) 0.11(3) -0.01(2) 0.02(2) -0.01(3)
O4 0.16(3) 0.13(3) 0.11(3) 0.00(2) -0.01(2) 0.06(3)
N5 0.14(4) 0.16(4) 0.12(4) 0.03(3) 0.06(3) 0.05(3)
N6 0.07(3) 0.22(5) 0.17(4) 0.02(4) -0.08(3) -0.06(3)
N7 0.145(19) 0.138(19) 0.137(19) 0.002(11) 0.017(11) 0.006(11)
N8 0.11(3) 0.08(3) 0.10(3) -0.02(2) 0.01(2) -0.07(2)
C31 0.13(2) 0.14(2) 0.14(2) 0.000(11) 0.024(11) -0.004(11)
C32 0.09(2) 0.09(2) 0.09(2) 0.005(11) 0.008(11) 0.004(11)
C33 0.102(18) 0.094(19) 0.109(19) -0.003(11) 0.011(11) -0.010(11)
C34 0.14(2) 0.15(2) 0.15(2) 0.011(11) 0.025(11) -0.003(11)
C35 0.120(19) 0.124(19) 0.14(2) 0.008(11) 0.008(11) -0.003(11)
C36 0.117(19) 0.118(19) 0.128(19) 0.003(11) 0.003(11) 0.010(11)
C37 0.18(2) 0.18(2) 0.20(2) 0.000(11) 0.019(11) 0.006(11)
C38 0.20(3) 0.20(3) 0.21(3) -0.001(11) 0.021(12) 0.010(11)
C39 0.16(2) 0.17(2) 0.18(2) 0.009(11) 0.015(11) -0.001(11)
C40 0.28(4) 0.28(4) 0.29(4) 0.002(11) 0.035(12) 0.000(11)
C41 0.16(3) 0.16(3) 0.15(3) 0.003(11) 0.014(12) -0.003(11)
C42 0.19(3) 0.19(3) 0.18(3) -0.004(11) 0.021(12) -0.003(11)
C43 0.17(3) 0.17(3) 0.16(3) -0.004(11) 0.025(12) 0.006(11)
C44 0.20(3) 0.21(3) 0.20(3) 0.002(11) 0.031(12) -0.001(11)
C45 0.25(4) 0.30(4) 0.26(4) 0.01(2) 0.06(2) 0.01(2)
C46 0.112(19) 0.11(2) 0.12(2) -0.002(11) 0.013(11) -0.001(11)
C47 0.13(2) 0.14(2) 0.13(2) 0.005(11) 0.016(11) 0.001(11)
C48 0.24(3) 0.23(3) 0.22(3) -0.013(11) 0.024(12) 0.010(11)
C49 0.24(3) 0.23(3) 0.23(3) -0.010(11) 0.031(12) 0.014(11)
C50 0.16(2) 0.17(2) 0.16(2) 0.004(11) 0.011(11) 0.003(11)
C51 0.14(2) 0.14(2) 0.14(2) 0.002(11) 0.021(11) -0.008(11)
C52 0.18(2) 0.18(3) 0.17(3) 0.006(11) 0.020(11) -0.012(11)
C53 0.18(2) 0.18(3) 0.18(3) 0.005(11) 0.019(11) -0.013(11)
C54 0.16(2) 0.16(2) 0.15(2) 0.000(11) 0.017(11) 0.011(11)
C55 0.17(2) 0.17(2) 0.18(2) -0.004(11) 0.023(11) 0.006(11)
C56 0.12(2) 0.13(2) 0.13(2) 0.004(11) 0.012(11) -0.003(11)
C57 0.14(2) 0.13(2) 0.13(2) -0.002(11) 0.015(11) -0.009(11)
C58 0.16(2) 0.15(2) 0.15(2) 0.002(11) 0.022(11) -0.002(11)
C59 0.13(2) 0.13(2) 0.13(2) 0.000(11) 0.012(11) -0.001(11)
C60 0.16(3) 0.17(3) 0.20(3) 0.01(2) 0.01(2) -0.01(2)
Br2 0.307(9) 0.217(10) 0.162(8) -0.019(6) 0.095(6) 0.050(8)
Br1 0.350(10) 0.224(10) 0.160(8) -0.019(6) 0.109(7) 0.051(8)
Br3 0.302(10) 0.227(12) 0.158(8) 0.024(6) 0.088(7) -0.043(7)

loop_
_atom_type_symbol
_atom_type_description
_atom_type_scat_dispersion_real
_atom_type_scat_dispersion_imag
_atom_type_scat_source
C C 0.0181 0.0091 'International Tables Vol C Tables 4.2.6.8 and 6.1.1.4'
H H 0.0000 0.0000 'International Tables Vol C Tables 4.2.6.8 and 6.1.1.4'
Br Br -0.6763 1.2805 'International Tables Vol C Tables 4.2.6.8 and 6.1.1.4'
Fe Fe -1.1336 3.1974 'International Tables Vol C Tables 4.2.6.8 and 6.1.1.4'
N N 0.0311 0.0180 'International Tables Vol C Tables 4.2.6.8 and 6.1.1.4'
O O 0.0492 0.0322 'International Tables Vol C Tables 4.2.6.8 and 6.1.1.4'

loop_
_geom_angle_atom_site_label_1
_geom_angle_atom_site_label_2
_geom_angle_atom_site_label_3
_geom_angle
O1 Fe1 N1 88.0(17)
O1 Fe1 N2 175.4(14)
O1 Fe1 N3 89.2(14)
O1 Fe1 N4 91.2(15)
O2 Fe1 O1 92.4(13)
O2 Fe1 N1 89.3(14)
O2 Fe1 N2 89.6(13)
O2 Fe1 N3 90.1(15)
O2 Fe1 N4 175.4(14)
N1 Fe1 N2 87.8(18)
N1 Fe1 N4 93.8(16)
N3 Fe1 N1 177(2)
N3 Fe1 N2 95.0(15)
N3 Fe1 N4 87.0(17)
N4 Fe1 N2 87.0(16)
C2 O1 Fe1 128(3)
C17 O2 Fe1 124(2)
C11 N1 Fe1 128(4)
C11 N1 C12 123(5)
C12 N1 Fe1 108(4)
Fe1 N2 H2 108.3
C13 N2 Fe1 102(3)
C13 N2 H2 108.3
C14 N2 Fe1 115(3)
C14 N2 H2 108.3
C14 N2 C13 115(4)
C26 N3 Fe1 125(3)
C26 N3 C27 126(4)
C27 N3 Fe1 108(3)
Fe1 N4 H4 113.8
C28 N4 Fe1 102(3)
C28 N4 H4 113.8
C29 N4 Fe1 113(3)
C29 N4 H4 113.8
C29 N4 C28 99(4)
C2 C1 C6 120.0
C2 C1 C11 119(3)
C6 C1 C11 121(3)
O1 C2 C1 127(3)
O1 C2 C3 113(3)
C3 C2 C1 120.0
C2 C3 H3 120.0
C4 C3 C2 120.0
C4 C3 H3 120.0
C3 C4 H4A 120.0
C3 C4 C5 120.0
C5 C4 H4A 120.0
C4 C5 C10 120.0
C6 C5 C4 120.0
C6 C5 C10 120.0
C5 C6 C1 120.0
C7 C6 C1 120.0
C7 C6 C5 120.0
C6 C7 H7 120.0
C6 C7 C8 120.0
C8 C7 H7 120.0
C7 C8 H8 120.0
C9 C8 C7 120.0
C9 C8 H8 120.0
C8 C9 H9 120.0
C8 C9 C10 120.0
C10 C9 H9 120.0
C5 C10 H10 120.0
C9 C10 C5 120.0
C9 C10 H10 120.0
N1 C11 C1 125(5)
N1 C11 H11 117.6
C1 C11 H11 117.6
N1 C12 H12A 109.2
N1 C12 H12B 109.2
H12A C12 H12B 107.9
C13 C12 N1 112(4)
C13 C12 H12A 109.2
C13 C12 H12B 109.2
N2 C13 H13A 110.1
N2 C13 H13B 110.1
C12 C13 N2 108(4)
C12 C13 H13A 110.1
C12 C13 H13B 110.1
H13A C13 H13B 108.4
N2 C14 H14A 109.7
N2 C14 H14B 109.7
N2 C14 C15 110(4)
H14A C14 H14B 108.2
C15 C14 H14A 109.7
C15 C14 H14B 109.7
C14 C15 H15A 109.5
C14 C15 H15B 109.5
C14 C15 H15C 109.5
H15A C15 H15B 109.5
H15A C15 H15C 109.5
H15B C15 H15C 109.5
C17 C16 C21 120.0
C26 C16 C17 124(3)
C26 C16 C21 116(3)
O2 C17 C16 127(3)
O2 C17 C18 113(3)
C18 C17 C16 120.0
C17 C18 H18 120.0
C17 C18 C19 120.0
C19 C18 H18 120.0
C18 C19 H19 120.0
C20 C19 C18 120.0
C20 C19 H19 120.0
C19 C20 C25 120.0
C21 C20 C19 120.0
C21 C20 C25 120.0
C20 C21 C16 120.0
C20 C21 C22 120.0
C22 C21 C16 120.0
C21 C22 H22 120.0
C21 C22 C23 120.0
C23 C22 H22 120.0
C22 C23 H23 120.0
C24 C23 C22 120.0
C24 C23 H23 120.0
C23 C24 H24 120.0
C25 C24 C23 120.0
C25 C24 H24 120.0
C20 C25 H25 120.0
C24 C25 C20 120.0
C24 C25 H25 120.0
N3 C26 H26 119.5
C16 C26 N3 121(4)
C16 C26 H26 119.5
N3 C27 H27A 109.0
N3 C27 H27B 109.0
N3 C27 C28 113(4)
H27A C27 H27B 107.8
C28 C27 H27A 109.0
C28 C27 H27B 109.0
N4 C28 H28A 112.3
N4 C28 H28B 112.3
C27 C28 N4 98(4)
C27 C28 H28A 112.3
C27 C28 H28B 112.3
H28A C28 H28B 109.9
N4 C29 H29A 110.0
N4 C29 H29B 110.0
H29A C29 H29B 108.4
C30 C29 N4 108(5)
C30 C29 H29A 110.0
C30 C29 H29B 110.0
C29 C30 H30A 109.5
C29 C30 H30B 109.5
C29 C30 H30C 109.5
H30A C30 H30B 109.5
H30A C30 H30C 109.5
H30B C30 H30C 109.5
O5 Fe3 O6 92.4(13)
O5 Fe3 N9 91.6(15)
O5 Fe3 N10 179.0(17)
O5 Fe3 N11 84.9(13)
O5 Fe3 N12 89.5(13)
O6 Fe3 N9 88.3(15)
O6 Fe3 N10 87.8(17)
O6 Fe3 N11 88.2(15)
O6 Fe3 N12 175.6(15)
N9 Fe3 N10 87.4(18)
N9 Fe3 N11 175.0(18)
N9 Fe3 N12 95.6(16)
N11 Fe3 N10 96.0(17)
N11 Fe3 N12 88.0(17)
N12 Fe3 N10 90.4(17)
C62 O5 Fe3 120(2)
C77 O6 Fe3 128(3)
C71 N9 Fe3 119(4)
C71 N9 C72 130(5)
C72 N9 Fe3 109(3)
Fe3 N10 H10A 108.1
C73 N10 Fe3 106(4)
C73 N10 H10A 108.1
C74 N10 Fe3 112(4)
C74 N10 H10A 108.1
C74 N10 C73 114(6)
C86 N11 Fe3 118(3)
C86 N11 C87 138(5)
C87 N11 Fe3 104(3)
Fe3 N12 H12 109.9
C88 N12 Fe3 102(3)
C88 N12 H12 109.9
C89 N12 Fe3 115(3)
C89 N12 H12 109.9
C89 N12 C88 110(3)
C62 C61 C66 120.0
C71 C61 C62 113(3)
C71 C61 C66 127(3)
O5 C62 C61 132(3)
O5 C62 C63 108(3)
C63 C62 C61 120.0
C62 C63 H63 120.0
C64 C63 C62 120.0
C64 C63 H63 120.0
C63 C64 H64 120.0
C63 C64 C65 120.0
C65 C64 H64 120.0
C64 C65 C66 120.0
C64 C65 C70 120.0
C66 C65 C70 120.0
C65 C66 C61 120.0
C67 C66 C61 120.0
C67 C66 C65 120.0
C66 C67 H67 120.0
C68 C67 C66 120.0
C68 C67 H67 120.0
C67 C68 H68 120.0
C69 C68 C67 120.0
C69 C68 H68 120.0
C68 C69 H69 120.0
C68 C69 C70 120.0
C70 C69 H69 120.0
C65 C70 H70 120.0
C69 C70 C65 120.0
C69 C70 H70 120.0
N9 C71 C61 134(5)
N9 C71 H71 112.8
C61 C71 H71 112.8
N9 C72 H72A 109.3
N9 C72 H72B 109.3
N9 C72 C73 111(4)
H72A C72 H72B 108.0
C73 C72 H72A 109.3
C73 C72 H72B 109.3
N10 C73 C72 104(4)
N10 C73 H73A 111.0
N10 C73 H73B 111.0
C72 C73 H73A 111.0
C72 C73 H73B 111.0
H73A C73 H73B 109.0
N10 C74 H74A 110.3
N10 C74 H74B 110.3
N10 C74 C75 107(6)
H74A C74 H74B 108.5
C75 C74 H74A 110.3
C75 C74 H74B 110.3
C74 C75 H75A 109.5
C74 C75 H75B 109.5
C74 C75 H75C 109.5
H75A C75 H75B 109.5
H75A C75 H75C 109.5
H75B C75 H75C 109.5
C77 C76 C81 120.0
C86 C76 C77 113(3)
C86 C76 C81 127(3)
O6 C77 C76 127(3)
O6 C77 C78 113(3)
C76 C77 C78 120.0
C77 C78 H78 120.0
C79 C78 C77 120.0
C79 C78 H78 120.0
C78 C79 H79 120.0
C80 C79 C78 120.0
C80 C79 H79 120.0
C79 C80 C81 120.0
C79 C80 C85 120.0
C81 C80 C85 120.0
C80 C81 C76 120.0
C82 C81 C76 120.0
C82 C81 C80 120.0
C81 C82 H82 120.0
C81 C82 C83 120.0
C83 C82 H82 120.0
C82 C83 H83 120.0
C82 C83 C84 120.0
C84 C83 H83 120.0
C83 C84 H84 120.0
C85 C84 C83 120.0
C85 C84 H84 120.0
C80 C85 H85 120.0
C84 C85 C80 120.0
C84 C85 H85 120.0
N11 C86 H86 108.8
C76 C86 N11 142(5)
C76 C86 H86 108.8
N11 C87 H87A 109.9
N11 C87 H87B 109.9
H87A C87 H87B 108.3
C88 C87 N11 109(4)
C88 C87 H87A 109.9
C88 C87 H87B 109.9
N12 C88 H88A 110.7
N12 C88 H88B 110.7
C87 C88 N12 105(4)
C87 C88 H88A 110.7
C87 C88 H88B 110.7
H88A C88 H88B 108.8
N12 C89 H89A 109.6
N12 C89 H89B 109.6
N12 C89 C90 110(4)
H89A C89 H89B 108.1
C90 C89 H89A 109.6
C90 C89 H89B 109.6
C89 C90 H90A 109.5
C89 C90 H90B 109.5
C89 C90 H90C 109.5
H90A C90 H90B 109.5
H90A C90 H90C 109.5
H90B C90 H90C 109.5
O3 Fe2 N5 90.9(17)
O3 Fe2 N6 172.4(15)
O3 Fe2 N7 86.5(15)
O3 Fe2 N8 89.4(13)
O4 Fe2 O3 93.5(14)
O4 Fe2 N5 86.8(15)
O4 Fe2 N6 87.0(16)
O4 Fe2 N7 93.5(18)
O4 Fe2 N8 175.4(14)
N5 Fe2 N8 96.7(14)
N6 Fe2 N5 81.6(17)
N6 Fe2 N7 101.0(17)
N6 Fe2 N8 90.5(16)
N7 Fe2 N5 177.4(18)
N7 Fe2 N8 83.1(17)
C32 O3 Fe2 122(2)
C47 O4 Fe2 126(3)
C41 N5 Fe2 117(4)
C41 N5 C42 138(6)
C42 N5 Fe2 105(4)
Fe2 N6 H6 103.8
C43 N6 Fe2 108(3)
C43 N6 H6 103.8
C43 N6 C44 122(5)
C44 N6 Fe2 113(3)
C44 N6 H6 103.8
C56 N7 Fe2 113(4)
C56 N7 C57 140(5)
C57 N7 Fe2 107(3)
Fe2 N8 H8A 110.6
C58 N8 Fe2 104(3)
C58 N8 H8A 110.6
C58 N8 C59 105(4)
C59 N8 Fe2 115(2)
C59 N8 H8A 110.6
C32 C31 C36 120.0
C41 C31 C32 114(3)
C41 C31 C36 126(3)
O3 C32 C31 131(3)
O3 C32 C33 108(3)
C33 C32 C31 120.0
C32 C33 H33 120.0
C32 C33 C34 120.0
C34 C33 H33 120.0
C33 C34 H34 120.0
C33 C34 C35 120.0
C35 C34 H34 120.0
C34 C35 C36 120.0
C34 C35 C40 120.0
C36 C35 C40 120.0
C35 C36 C31 120.0
C37 C36 C31 120.0
C37 C36 C35 120.0
C36 C37 H37 120.0
C38 C37 C36 120.0
C38 C37 H37 120.0
C37 C38 H38 120.0
C37 C38 C39 120.0
C39 C38 H38 120.0
C38 C39 H39 120.0
C38 C39 C40 120.0
C40 C39 H39 120.0
C35 C40 H40 120.0
C39 C40 C35 120.0
C39 C40 H40 120.0
N5 C41 H41 110.7
C31 C41 N5 139(6)
C31 C41 H41 110.7
N5 C42 H42A 108.9
N5 C42 H42B 108.9
H42A C42 H42B 107.7
C43 C42 N5 113(6)
C43 C42 H42A 108.9
C43 C42 H42B 108.9
N6 C43 H43A 110.0
N6 C43 H43B 110.0
C42 C43 N6 108(5)
C42 C43 H43A 110.0
C42 C43 H43B 110.0
H43A C43 H43B 108.4
N6 C44 H44A 108.6
N6 C44 H44B 108.6
N6 C44 C45 115(5)
H44A C44 H44B 107.6
C45 C44 H44A 108.6
C45 C44 H44B 108.6
C44 C45 H45A 109.5
C44 C45 H45B 109.5
C44 C45 H45C 109.5
H45A C45 H45B 109.5
H45A C45 H45C 109.5
H45B C45 H45C 109.5
C47 C46 C51 120.0
C56 C46 C47 111(3)
C56 C46 C51 128(3)
O4 C47 C46 129(3)
O4 C47 C48 111(3)
C48 C47 C46 120.0
C47 C48 H48 120.0
C47 C48 C49 120.0
C49 C48 H48 120.0
C48 C49 H49 120.0
C48 C49 C50 120.0
C50 C49 H49 120.0
C49 C50 C51 120.0
C49 C50 C55 120.0
C51 C50 C55 120.0
C50 C51 C46 120.0
C52 C51 C46 120.0
C52 C51 C50 120.0
C51 C52 H52 120.0
C51 C52 C53 120.0
C53 C52 H52 120.0
C52 C53 H53 120.0
C52 C53 C54 120.0
C54 C53 H53 120.0
C53 C54 H54 120.0
C55 C54 C53 120.0
C55 C54 H54 120.0
C50 C55 H55 120.0
C54 C55 C50 120.0
C54 C55 H55 120.0
N7 C56 C46 142(5)
N7 C56 H56 108.8
C46 C56 H56 108.8
N7 C57 H57A 109.5
N7 C57 H57B 109.5
H57A C57 H57B 108.1
C58 C57 N7 111(4)
C58 C57 H57A 109.5
C58 C57 H57B 109.5
N8 C58 H58A 110.7
N8 C58 H58B 110.7
C57 C58 N8 105(4)
C57 C58 H58A 110.7
C57 C58 H58B 110.7
H58A C58 H58B 108.8
N8 C59 H59A 108.7
N8 C59 H59B 108.7
N8 C59 C60 114(4)
H59A C59 H59B 107.6
C60 C59 H59A 108.7
C60 C59 H59B 108.7
C59 C60 H60A 109.5
C59 C60 H60B 109.5
C59 C60 H60C 109.5
H60A C60 H60B 109.5
H60A C60 H60C 109.5
H60B C60 H60C 109.5
H1WA O1W H1WB 109.398(7)
H2WA O2W H2WB 119.298(8)
H3WA O3W H3WB 112.707(6)

loop_
_geom_bond_atom_site_label_1
_geom_bond_atom_site_label_2
_geom_bond_distance
Fe1 O1 1.88(3)
Fe1 O2 1.87(3)
Fe1 N1 1.98(5)
Fe1 N2 2.08(4)
Fe1 N3 1.94(4)
Fe1 N4 2.03(3)
O1 C2 1.33(3)
O2 C17 1.31(3)
N1 C11 1.27(5)
N1 C12 1.46(5)
N2 H2 0.9800
N2 C13 1.59(4)
N2 C14 1.50(5)
N3 C26 1.42(4)
N3 C27 1.42(4)
N4 H4 0.9800
N4 C28 1.72(6)
N4 C29 1.60(6)
C1 C2 1.3900
C1 C6 1.3900
C1 C11 1.44(5)
C2 C3 1.3900
C3 H3 0.9300
C3 C4 1.3900
C4 H4A 0.9300
C4 C5 1.3900
C5 C6 1.3900
C5 C10 1.3900
C6 C7 1.3900
C7 H7 0.9300
C7 C8 1.3900
C8 H8 0.9300
C8 C9 1.3900
C9 H9 0.9300
C9 C10 1.3900
C10 H10 0.9300
C11 H11 0.9300
C12 H12A 0.9700
C12 H12B 0.9700
C12 C13 1.45(5)
C13 H13A 0.9700
C13 H13B 0.9700
C14 H14A 0.9700
C14 H14B 0.9700
C14 C15 1.52(2)
C15 H15A 0.9600
C15 H15B 0.9600
C15 H15C 0.9600
C16 C17 1.3900
C16 C21 1.3900
C16 C26 1.31(5)
C17 C18 1.3900
C18 H18 0.9300
C18 C19 1.3900
C19 H19 0.9300
C19 C20 1.3900
C20 C21 1.3900
C20 C25 1.3900
C21 C22 1.3900
C22 H22 0.9300
C22 C23 1.3900
C23 H23 0.9300
C23 C24 1.3900
C24 H24 0.9300
C24 C25 1.3900
C25 H25 0.9300
C26 H26 0.9300
C27 H27A 0.9700
C27 H27B 0.9700
C27 C28 1.45(5)
C28 H28A 0.9700
C28 H28B 0.9700
C29 H29A 0.9700
C29 H29B 0.9700
C29 C30 1.53(2)
C30 H30A 0.9600
C30 H30B 0.9600
C30 H30C 0.9600
Fe3 O5 1.83(3)
Fe3 O6 1.84(4)
Fe3 N9 1.99(4)
Fe3 N10 2.13(4)
Fe3 N11 2.02(4)
Fe3 N12 2.03(4)
O5 C62 1.35(3)
O6 C77 1.37(4)
N9 C71 1.25(4)
N9 C72 1.37(4)
N10 H10A 0.9800
N10 C73 1.48(6)
N10 C74 1.33(6)
N11 C86 1.30(5)
N11 C87 1.48(5)
N12 H12 0.9800
N12 C88 1.59(5)
N12 C89 1.49(4)
C61 C62 1.3900
C61 C66 1.3900
C61 C71 1.35(5)
C62 C63 1.3900
C63 H63 0.9300
C63 C64 1.3900
C64 H64 0.9300
C64 C65 1.3900
C65 C66 1.3900
C65 C70 1.3900
C66 C67 1.3900
C67 H67 0.9300
C67 C68 1.3900
C68 H68 0.9300
C68 C69 1.3900
C69 H69 0.9300
C69 C70 1.3900
C70 H70 0.9300
C71 H71 0.9300
C72 H72A 0.9700
C72 H72B 0.9700
C72 C73 1.72(6)
C73 H73A 0.9700
C73 H73B 0.9700
C74 H74A 0.9700
C74 H74B 0.9700
C74 C75 1.53(2)
C75 H75A 0.9600
C75 H75B 0.9600
C75 H75C 0.9600
C76 C77 1.3900
C76 C81 1.3900
C76 C86 1.21(5)
C77 C78 1.3900
C78 H78 0.9300
C78 C79 1.3900
C79 H79 0.9300
C79 C80 1.3900
C80 C81 1.3900
C80 C85 1.3900
C81 C82 1.3900
C82 H82 0.9300
C82 C83 1.3900
C83 H83 0.9300
C83 C84 1.3900
C84 H84 0.9300
C84 C85 1.3900
C85 H85 0.9300
C86 H86 0.9300
C87 H87A 0.9700
C87 H87B 0.9700
C87 C88 1.45(5)
C88 H88A 0.9700
C88 H88B 0.9700
C89 H89A 0.9700
C89 H89B 0.9700
C89 C90 1.50(2)
C90 H90A 0.9600
C90 H90B 0.9600
C90 H90C 0.9600
Fe2 O3 1.88(3)
Fe2 O4 1.86(3)
Fe2 N5 2.04(5)
Fe2 N6 1.97(4)
Fe2 N7 2.00(4)
Fe2 N8 2.07(4)
O3 C32 1.34(3)
O4 C47 1.32(3)
N5 C41 1.28(5)
N5 C42 1.43(5)
N6 H6 0.9800
N6 C43 1.49(5)
N6 C44 1.51(6)
N7 C56 1.30(5)
N7 C57 1.49(5)
N8 H8A 0.9800
N8 C58 1.49(5)
N8 C59 1.49(4)
C31 C32 1.3900
C31 C36 1.3900
C31 C41 1.27(6)
C32 C33 1.3900
C33 H33 0.9300
C33 C34 1.3900
C34 H34 0.9300
C34 C35 1.3900
C35 C36 1.3900
C35 C40 1.3900
C36 C37 1.3900
C37 H37 0.9300
C37 C38 1.3900
C38 H38 0.9300
C38 C39 1.3900
C39 H39 0.9300
C39 C40 1.3900
C40 H40 0.9300
C41 H41 0.9300
C42 H42A 0.9700
C42 H42B 0.9700
C42 C43 1.26(6)
C43 H43A 0.9700
C43 H43B 0.9700
C44 H44A 0.9700
C44 H44B 0.9700
C44 C45 1.53(2)
C45 H45A 0.9600
C45 H45B 0.9600
C45 H45C 0.9600
C46 C47 1.3900
C46 C51 1.3900
C46 C56 1.36(5)
C47 C48 1.3900
C48 H48 0.9300
C48 C49 1.3900
C49 H49 0.9300
C49 C50 1.3900
C50 C51 1.3900
C50 C55 1.3900
C51 C52 1.3900
C52 H52 0.9300
C52 C53 1.3900
C53 H53 0.9300
C53 C54 1.3900
C54 H54 0.9300
C54 C55 1.3900
C55 H55 0.9300
C56 H56 0.9300
C57 H57A 0.9700
C57 H57B 0.9700
C57 C58 1.37(5)
C58 H58A 0.9700
C58 H58B 0.9700
C59 H59A 0.9700
C59 H59B 0.9700
C59 C60 1.52(2)
C60 H60A 0.9600
C60 H60B 0.9600
C60 H60C 0.9600
O1W H1WA 0.85119(6)
O1W H1WB 0.85057(6)
O2W H2WA 0.92310(6)
O2W H2WB 0.91455(6)
O3W H3WA 0.89389(10)
O3W H3WB 0.90526(6)
